data_1100724
loop_
_publ_author_name
'Tara J. Burchell'
'Richard J. Puddephatt'

_publ_section_title
;

Self-Assembly of Chiral Coordination Polymers and Macrocycles: A Metal

Template Effect on the Polymer-Macrocycle Equilibrium

;
_journal_name_full 'Inorganic Chemistry'
_journal_page_first 3718
_journal_page_last 3730
_journal_paper_doi 10.1021/ic050097w
_journal_volume 44
_journal_year 2005
_chemical_formula_sum 'C36 H30 N4 O3'
_chemical_formula_weight 566.64
_chemical_name_systematic
; 

 ? 

;
_space_group_IT_number 14
_symmetry_cell_setting monoclinic
_symmetry_space_group_name_Hall '-P 2ybc'
_symmetry_space_group_name_H-M 'P 1 21/c 1'
_atom_sites_solution_hydrogens geom
_atom_sites_solution_primary direct
_atom_sites_solution_secondary difmap
_audit_creation_method SHELXL-97
_cell_angle_alpha 90.00
_cell_angle_beta 105.54(3)
_cell_angle_gamma 90.00
_cell_formula_units_Z 4
_cell_length_a 9.5809(19)
_cell_length_b 18.196(4)
_cell_length_c 17.263(4)
_cell_measurement_temperature 150(2)
_cell_volume 2899.5(12)
_computing_cell_refinement 'Nonius DENZO'
_computing_data_collection 'Nonius COLLECT'
_computing_data_reduction 'Nonius DENZO'
_computing_molecular_graphics 'Bruker SHELXTL'
_computing_publication_material 'Bruker SHELXTL'
_computing_structure_refinement 'SHELXL-97 (Sheldrick, 1997)'
_computing_structure_solution 'SHELXS-97 (Sheldrick, 1990)'
_diffrn_ambient_temperature 150(2)
_diffrn_measured_fraction_theta_full 0.996
_diffrn_measured_fraction_theta_max 0.996
_diffrn_measurement_device_type 'Nonius Kappa CCD'
_diffrn_measurement_method 'phi\omega scans'
_diffrn_radiation_monochromator graphite
_diffrn_radiation_source 'fine-focus sealed tube'
_diffrn_radiation_type MoK\a
_diffrn_radiation_wavelength 0.71073
_diffrn_reflns_av_R_equivalents 0.044
_diffrn_reflns_av_sigmaI/netI 0.0602
_diffrn_reflns_limit_h_max 12
_diffrn_reflns_limit_h_min -12
_diffrn_reflns_limit_k_max 23
_diffrn_reflns_limit_k_min -23
_diffrn_reflns_limit_l_max 22
_diffrn_reflns_limit_l_min -22
_diffrn_reflns_number 28792
_diffrn_reflns_theta_full 27.51
_diffrn_reflns_theta_max 27.51
_diffrn_reflns_theta_min 2.55
_exptl_absorpt_coefficient_mu 0.084
_exptl_absorpt_correction_T_max 0.9592
_exptl_absorpt_correction_T_min 0.9572
_exptl_absorpt_correction_type none
_exptl_crystal_colour colourless
_exptl_crystal_density_diffrn 1.298
_exptl_crystal_density_method 'not measured'
_exptl_crystal_description block
_exptl_crystal_F_000 1192
_exptl_crystal_size_max 0.52
_exptl_crystal_size_mid 0.52
_exptl_crystal_size_min 0.50
_refine_diff_density_max 0.347
_refine_diff_density_min -0.387
_refine_diff_density_rms 0.045
_refine_ls_extinction_method none
_refine_ls_goodness_of_fit_ref 1.105
_refine_ls_hydrogen_treatment constr
_refine_ls_matrix_type full
_refine_ls_number_parameters 403
_refine_ls_number_reflns 6657
_refine_ls_number_restraints 22
_refine_ls_restrained_S_all 1.163
_refine_ls_R_factor_all 0.1053
_refine_ls_R_factor_gt 0.0574
_refine_ls_shift/su_max 0.004
_refine_ls_shift/su_mean 0.000
_refine_ls_structure_factor_coef Fsqd
_refine_ls_weighting_details 'calc w=1/[\s^2^(Fo^2^)+(0.0863P)^2^+0.0000P] where P=(Fo^2^+2Fc^2^)/3'
_refine_ls_weighting_scheme calc
_refine_ls_wR_factor_gt 0.1497
_refine_ls_wR_factor_ref 0.1667
_reflns_number_gt 4039
_reflns_number_total 6657
_reflns_threshold_expression >2sigma(I)
_cod_data_source_file ic050097wsi20050217_082525_01.cif
_cod_data_source_block rac-1
_cod_depositor_comments
;
The following automatic conversions were performed:
'_symmetry_cell_setting' value 'Monoclinic' changed to 'monoclinic'
according to '/home/saulius/struct/CIF-dictionaries/cif_core.dic'
dictionary named 'cif_core.dic' version 2.4.1 from 2010-06-29.

Automatic conversion script
Id: cif_fix_enum 1527 2010-12-29 10:47:43Z saulius 
;
_cod_original_cell_volume 2899.3(10)
_cod_database_code 1100724

loop_
_symmetry_equiv_pos_as_xyz
'x, y, z'
'-x, y+1/2, -z+1/2'
'-x, -y, -z'
'x, -y-1/2, z-1/2'

loop_
_atom_site_label
_atom_site_type_symbol
_atom_site_fract_x
_atom_site_fract_y
_atom_site_fract_z
_atom_site_U_iso_or_equiv
_atom_site_adp_type
_atom_site_occupancy
_atom_site_symmetry_multiplicity
_atom_site_calc_flag
_atom_site_refinement_flags
_atom_site_disorder_assembly
_atom_site_disorder_group
C5 C 0.8327(2) -0.18279(11) 0.41685(12) 0.0394(5) Uani 1 1 d . . .
H5A H 0.8556 -0.2129 0.4635 0.047 Uiso 1 1 calc R . .
C1 C 0.8832(2) -0.11163(11) 0.42426(12) 0.0360(5) Uani 1 1 d . . .
H1B H 0.9418 -0.0940 0.4742 0.043 Uiso 1 1 calc R . .
C2 C 0.84682(19) -0.06616(10) 0.35748(11) 0.0295(4) Uani 1 1 d . . .
C3 C 0.7652(2) -0.09529(11) 0.28598(12) 0.0366(5) Uani 1 1 d . . .
H3A H 0.7377 -0.0657 0.2390 0.044 Uiso 1 1 calc R . .
C4 C 0.7238(2) -0.16849(11) 0.28382(13) 0.0404(5) Uani 1 1 d . . .
H4A H 0.6713 -0.1885 0.2336 0.048 Uiso 1 1 calc R . .
N1 N 0.75316(18) -0.21223(9) 0.34770(10) 0.0374(4) Uani 1 1 d . . .
C6 C 0.8996(2) 0.01161(10) 0.36525(12) 0.0307(4) Uani 1 1 d . . .
O1 O 1.02112(14) 0.02707(7) 0.40641(9) 0.0427(4) Uani 1 1 d . . .
N2 N 0.80295(16) 0.06160(8) 0.32527(10) 0.0360(4) Uani 1 1 d . . .
H2A H 0.7177 0.0453 0.2977 0.043 Uiso 1 1 calc R . .
C7 C 0.8278(2) 0.13851(10) 0.32414(13) 0.0347(5) Uani 1 1 d . . .
C8 C 0.9581(2) 0.16496(12) 0.31094(15) 0.0477(6) Uani 1 1 d . . .
H8A H 1.0303 0.1313 0.3050 0.057 Uiso 1 1 calc R . .
C9 C 0.9804(2) 0.23787(12) 0.30680(15) 0.0515(6) Uani 1 1 d . . .
H9A H 1.0689 0.2549 0.2983 0.062 Uiso 1 1 calc R . .
C10 C 0.8748(2) 0.28960(11) 0.31477(13) 0.0406(5) Uani 1 1 d . . .
C11 C 0.8948(3) 0.36622(12) 0.30937(16) 0.0529(6) Uani 1 1 d . . .
H11A H 0.9822 0.3842 0.3004 0.064 Uiso 1 1 calc R . .
C12 C 0.7909(3) 0.41477(12) 0.31672(15) 0.0554(7) Uani 1 1 d . . .
H12A H 0.8050 0.4660 0.3114 0.066 Uiso 1 1 calc R . .
C13 C 0.6632(2) 0.38904(12) 0.33209(14) 0.0479(6) Uani 1 1 d . . .
H13A H 0.5916 0.4231 0.3381 0.057 Uiso 1 1 calc R . .
C14 C 0.6404(2) 0.31537(11) 0.33860(12) 0.0381(5) Uani 1 1 d . . .
H14A H 0.5537 0.2990 0.3498 0.046 Uiso 1 1 calc R . .
C15 C 0.7440(2) 0.26316(10) 0.32896(12) 0.0333(5) Uani 1 1 d . . .
C16 C 0.72195(19) 0.18606(10) 0.33402(11) 0.0285(4) Uani 1 1 d . . .
C17 C 0.58945(19) 0.15650(9) 0.35431(11) 0.0280(4) Uani 1 1 d . . .
C18 C 0.5975(2) 0.13819(10) 0.43604(12) 0.0310(5) Uani 1 1 d . . .
C19 C 0.7243(2) 0.14951(11) 0.49929(13) 0.0409(5) Uani 1 1 d . . .
H19A H 0.8080 0.1696 0.4877 0.049 Uiso 1 1 calc R . .
C20 C 0.7286(3) 0.13211(13) 0.57628(14) 0.0526(6) Uani 1 1 d . . .
H20A H 0.8150 0.1402 0.6177 0.063 Uiso 1 1 calc R . .
C21 C 0.6074(3) 0.10238(13) 0.59545(14) 0.0525(6) Uani 1 1 d . . .
H21A H 0.6117 0.0907 0.6497 0.063 Uiso 1 1 calc R . .
C22 C 0.4831(2) 0.09016(12) 0.53632(14) 0.0453(6) Uani 1 1 d . . .
H22A H 0.4014 0.0697 0.5497 0.054 Uiso 1 1 calc R . .
C23 C 0.4742(2) 0.10759(10) 0.45542(12) 0.0333(5) Uani 1 1 d . . .
C24 C 0.3458(2) 0.09663(10) 0.39297(13) 0.0374(5) Uani 1 1 d . . .
H24A H 0.2630 0.0761 0.4051 0.045 Uiso 1 1 calc R . .
C25 C 0.3396(2) 0.11506(10) 0.31633(13) 0.0343(5) Uani 1 1 d . . .
H25A H 0.2522 0.1078 0.2753 0.041 Uiso 1 1 calc R . .
C26 C 0.46184(19) 0.14503(10) 0.29656(11) 0.0281(4) Uani 1 1 d . . .
N3 N 0.44668(16) 0.16062(8) 0.21330(9) 0.0303(4) Uani 1 1 d . . .
H3B H 0.4138 0.2037 0.1933 0.036 Uiso 1 1 calc R . .
C27 C 0.48259(19) 0.10949(10) 0.16553(12) 0.0307(5) Uani 1 1 d . . .
O2 O 0.54664(14) 0.05229(7) 0.19118(8) 0.0404(4) Uani 1 1 d . . .
C28 C 0.4351(2) 0.12537(10) 0.07762(12) 0.0336(5) Uani 1 1 d . . .
C29 C 0.4277(2) 0.19453(11) 0.04417(12) 0.0370(5) Uani 1 1 d . . .
H29A H 0.4581 0.2364 0.0773 0.044 Uiso 1 1 calc R . .
C30 C 0.3457(4) 0.08096(14) -0.05574(16) 0.0842(10) Uani 1 1 d . . .
H30A H 0.3196 0.0400 -0.0908 0.101 Uiso 1 1 calc R . .
N4 N 0.3345(3) 0.14723(10) -0.08841(12) 0.0616(6) Uani 1 1 d . . .
C32 C 0.3927(3) 0.06723(12) 0.02573(14) 0.0625(8) Uani 1 1 d . . .
H32A H 0.3956 0.0184 0.0457 0.075 Uiso 1 1 calc R . .
C31 C 0.3757(2) 0.20221(12) -0.03793(13) 0.0458(6) Uani 1 1 d . . .
H31A H 0.3691 0.2505 -0.0596 0.055 Uiso 1 1 calc R . .
O50 O 1.0569(4) 0.08096(19) 0.1367(3) 0.0620(10) Uiso 0.55 1 d PD A 1
C51 C 0.9148(7) 0.0542(4) 0.1273(5) 0.063(2) Uiso 0.55 1 d PD A 1
H51A H 0.8946 0.0124 0.0893 0.075 Uiso 0.55 1 calc PR A 1
H51B H 0.9017 0.0377 0.1796 0.075 Uiso 0.55 1 calc PR A 1
C52 C 0.8230(6) 0.1135(3) 0.0971(5) 0.0610(14) Uiso 0.55 1 d PD A 1
H52A H 0.7824 0.1336 0.1397 0.073 Uiso 0.55 1 calc PR A 1
H52B H 0.7417 0.0969 0.0520 0.073 Uiso 0.55 1 calc PR A 1
C53 C 0.9064(7) 0.1708(4) 0.0689(5) 0.073(2) Uiso 0.55 1 d PD A 1
H53A H 0.9201 0.2150 0.1036 0.088 Uiso 0.55 1 calc PR A 1
H53B H 0.8602 0.1850 0.0125 0.088 Uiso 0.55 1 calc PR A 1
C54 C 1.0514(6) 0.1289(3) 0.0772(4) 0.0676(18) Uiso 0.55 1 d PD A 1
H54A H 1.0511 0.1032 0.0267 0.081 Uiso 0.55 1 calc PR A 1
H54B H 1.1349 0.1631 0.0913 0.081 Uiso 0.55 1 calc PR A 1
O60 O 0.9939(15) 0.0806(6) 0.1533(6) 0.069(3) Uiso 0.20 1 d PD B 2
C61 C 1.0656(12) 0.0810(8) 0.0941(9) 0.049(3) Uiso 0.20 1 d PD B 2
H61A H 1.0830 0.0304 0.0778 0.059 Uiso 0.20 1 calc PR B 2
H61B H 1.1594 0.1071 0.1120 0.059 Uiso 0.20 1 calc PR B 2
C62 C 0.9538(15) 0.1247(8) 0.0211(8) 0.063(4) Uiso 0.20 1 d PD B 2
H62A H 0.9960 0.1724 0.0114 0.075 Uiso 0.20 1 calc PR B 2
H62B H 0.9337 0.0954 -0.0290 0.075 Uiso 0.20 1 calc PR B 2
C63 C 0.8172(14) 0.1369(10) 0.0457(8) 0.067(4) Uiso 0.20 1 d PD B 2
H63A H 0.7408 0.1016 0.0189 0.081 Uiso 0.20 1 calc PR B 2
H63B H 0.7806 0.1876 0.0335 0.081 Uiso 0.20 1 calc PR B 2
C64 C 0.867(2) 0.1235(13) 0.1352(11) 0.120(9) Uiso 0.20 1 d PD B 2
H64A H 0.8860 0.1710 0.1640 0.144 Uiso 0.20 1 calc PR B 2
H64B H 0.7899 0.0976 0.1530 0.144 Uiso 0.20 1 calc PR B 2
C74 C 0.8123(11) 0.0939(7) 0.0615(9) 0.069(4) Uiso 0.25 1 d PD C 3
H74A H 0.7441 0.1081 0.0930 0.082 Uiso 0.25 1 calc PR C 3
H74B H 0.7588 0.0696 0.0110 0.082 Uiso 0.25 1 calc PR C 3
C73 C 0.9073(11) 0.1634(5) 0.0451(7) 0.034(3) Uiso 0.25 1 d PD C 3
H73A H 0.8593 0.1877 -0.0065 0.041 Uiso 0.25 1 calc PR C 3
H73B H 0.9219 0.1999 0.0890 0.041 Uiso 0.25 1 calc PR C 3
C72 C 1.0330(12) 0.1334(5) 0.0424(9) 0.050(3) Uiso 0.25 1 d PD C 3
H72A H 1.1130 0.1496 0.0884 0.060 Uiso 0.25 1 calc PR C 3
H72B H 1.0570 0.1460 -0.0084 0.060 Uiso 0.25 1 calc PR C 3
O70 O 0.9364(11) 0.0467(5) 0.1102(6) 0.069(3) Uiso 0.25 1 d PD C 3
C71 C 1.0047(15) 0.0548(7) 0.0469(9) 0.100(4) Uiso 0.25 1 d PD C 3
H71A H 0.9404 0.0371 -0.0046 0.120 Uiso 0.25 1 calc PR C 3
H71B H 1.0963 0.0266 0.0588 0.120 Uiso 0.25 1 calc PR C 3

loop_
_atom_site_aniso_label
_atom_site_aniso_U_11
_atom_site_aniso_U_22
_atom_site_aniso_U_33
_atom_site_aniso_U_23
_atom_site_aniso_U_13
_atom_site_aniso_U_12
C5 0.0426(12) 0.0370(12) 0.0348(12) 0.0063(10) 0.0038(9) -0.0010(9)
C1 0.0334(11) 0.0382(12) 0.0310(11) -0.0016(9) -0.0008(9) 0.0005(9)
C2 0.0228(9) 0.0306(10) 0.0355(11) -0.0033(9) 0.0087(8) 0.0006(8)
C3 0.0408(12) 0.0352(11) 0.0307(11) 0.0030(9) 0.0040(9) -0.0027(9)
C4 0.0474(13) 0.0378(12) 0.0318(12) -0.0009(10) 0.0031(9) -0.0069(10)
N1 0.0389(10) 0.0341(9) 0.0368(10) 0.0005(8) 0.0059(8) -0.0047(7)
C6 0.0263(10) 0.0329(11) 0.0349(11) -0.0023(9) 0.0114(9) -0.0018(8)
O1 0.0302(8) 0.0432(8) 0.0501(9) -0.0015(7) 0.0027(7) -0.0082(6)
N2 0.0230(8) 0.0283(9) 0.0554(11) -0.0017(8) 0.0085(8) -0.0016(7)
C7 0.0279(10) 0.0294(10) 0.0463(13) -0.0023(9) 0.0091(9) -0.0044(8)
C8 0.0292(11) 0.0394(13) 0.0780(17) 0.0024(11) 0.0203(11) -0.0006(9)
C9 0.0312(12) 0.0470(14) 0.0791(18) 0.0081(12) 0.0201(11) -0.0089(10)
C10 0.0355(12) 0.0352(12) 0.0490(14) 0.0016(10) 0.0075(10) -0.0080(9)
C11 0.0489(14) 0.0382(13) 0.0688(17) 0.0053(12) 0.0106(12) -0.0129(11)
C12 0.0615(16) 0.0292(12) 0.0677(17) 0.0008(11) 0.0038(13) -0.0111(11)
C13 0.0526(14) 0.0311(12) 0.0547(15) -0.0051(10) 0.0056(11) 0.0008(10)
C14 0.0391(12) 0.0329(11) 0.0396(12) -0.0046(9) 0.0057(9) 0.0007(9)
C15 0.0315(11) 0.0317(11) 0.0339(11) -0.0022(9) 0.0039(9) -0.0037(8)
C16 0.0240(10) 0.0286(10) 0.0319(11) -0.0026(8) 0.0059(8) -0.0030(8)
C17 0.0268(10) 0.0228(9) 0.0345(11) -0.0012(8) 0.0085(8) 0.0022(7)
C18 0.0295(10) 0.0271(10) 0.0364(12) -0.0003(8) 0.0088(9) 0.0034(8)
C19 0.0350(12) 0.0463(13) 0.0388(13) 0.0030(10) 0.0051(10) 0.0028(9)
C20 0.0485(15) 0.0650(16) 0.0385(14) 0.0039(12) 0.0015(11) 0.0085(12)
C21 0.0621(16) 0.0611(16) 0.0348(13) 0.0122(11) 0.0142(12) 0.0161(12)
C22 0.0483(13) 0.0438(13) 0.0491(14) 0.0123(10) 0.0222(11) 0.0092(10)
C23 0.0341(11) 0.0281(10) 0.0399(12) 0.0032(9) 0.0141(9) 0.0058(8)
C24 0.0307(11) 0.0341(11) 0.0515(14) 0.0021(10) 0.0182(10) -0.0016(9)
C25 0.0229(10) 0.0359(11) 0.0424(13) -0.0037(9) 0.0059(9) 0.0000(8)
C26 0.0282(10) 0.0239(10) 0.0328(11) -0.0027(8) 0.0093(8) 0.0019(7)
N3 0.0314(9) 0.0245(8) 0.0337(9) -0.0015(7) 0.0067(7) 0.0020(7)
C27 0.0264(10) 0.0279(10) 0.0379(12) -0.0025(9) 0.0087(8) 0.0003(8)
O2 0.0446(8) 0.0315(8) 0.0441(9) -0.0011(6) 0.0100(7) 0.0088(6)
C28 0.0351(11) 0.0319(11) 0.0369(12) -0.0040(9) 0.0153(9) 0.0005(8)
C29 0.0442(12) 0.0299(11) 0.0406(13) -0.0027(9) 0.0176(10) -0.0033(9)
C30 0.170(3) 0.0405(15) 0.0377(15) -0.0079(12) 0.0204(17) -0.0225(17)
N4 0.1051(17) 0.0459(12) 0.0358(11) -0.0006(10) 0.0222(11) -0.0097(12)
C32 0.118(2) 0.0300(12) 0.0393(14) -0.0028(11) 0.0201(14) -0.0065(13)
C31 0.0619(15) 0.0377(13) 0.0426(14) 0.0052(11) 0.0226(11) -0.0011(11)

loop_
_atom_type_symbol
_atom_type_description
_atom_type_scat_dispersion_real
_atom_type_scat_dispersion_imag
_atom_type_scat_source
C C 0.0033 0.0016 'International Tables Vol C Tables 4.2.6.8 and 6.1.1.4'
H H 0.0000 0.0000 'International Tables Vol C Tables 4.2.6.8 and 6.1.1.4'
N N 0.0061 0.0033 'International Tables Vol C Tables 4.2.6.8 and 6.1.1.4'
O O 0.0106 0.0060 'International Tables Vol C Tables 4.2.6.8 and 6.1.1.4'

loop_
_geom_angle_atom_site_label_1
_geom_angle_atom_site_label_2
_geom_angle_atom_site_label_3
_geom_angle
_geom_angle_site_symmetry_1
_geom_angle_site_symmetry_3
_geom_angle_publ_flag
N1 C5 C1 124.02(19) . . ?
C5 C1 C2 118.74(18) . . ?
C3 C2 C1 118.12(17) . . ?
C3 C2 C6 122.76(17) . . ?
C1 C2 C6 119.11(16) . . ?
C2 C3 C4 118.88(18) . . ?
N1 C4 C3 123.90(19) . . ?
C4 N1 C5 116.25(17) . . ?
O1 C6 N2 123.94(17) . . ?
O1 C6 C2 121.04(17) . . ?
N2 C6 C2 115.01(16) . . ?
C6 N2 C7 125.24(16) . . ?
C16 C7 C8 121.18(18) . . ?
C16 C7 N2 119.03(17) . . ?
C8 C7 N2 119.77(18) . . ?
C9 C8 C7 120.2(2) . . ?
C8 C9 C10 121.43(19) . . ?
C11 C10 C9 122.5(2) . . ?
C11 C10 C15 119.0(2) . . ?
C9 C10 C15 118.50(18) . . ?
C12 C11 C10 121.2(2) . . ?
C11 C12 C13 119.9(2) . . ?
C14 C13 C12 120.7(2) . . ?
C13 C14 C15 121.0(2) . . ?
C14 C15 C10 118.09(18) . . ?
C14 C15 C16 122.23(18) . . ?
C10 C15 C16 119.68(18) . . ?
C7 C16 C15 118.97(17) . . ?
C7 C16 C17 119.96(16) . . ?
C15 C16 C17 120.98(16) . . ?
C26 C17 C18 118.93(17) . . ?
C26 C17 C16 121.94(17) . . ?
C18 C17 C16 119.11(16) . . ?
C19 C18 C23 118.07(18) . . ?
C19 C18 C17 122.39(18) . . ?
C23 C18 C17 119.54(17) . . ?
C20 C19 C18 121.1(2) . . ?
C19 C20 C21 120.9(2) . . ?
C22 C21 C20 120.0(2) . . ?
C21 C22 C23 120.8(2) . . ?
C22 C23 C24 122.06(19) . . ?
C22 C23 C18 119.07(18) . . ?
C24 C23 C18 118.85(18) . . ?
C25 C24 C23 120.78(19) . . ?
C24 C25 C26 120.69(18) . . ?
C17 C26 C25 121.21(18) . . ?
C17 C26 N3 122.01(17) . . ?
C25 C26 N3 116.75(16) . . ?
C27 N3 C26 120.20(15) . . ?
O2 C27 N3 123.29(18) . . ?
O2 C27 C28 121.17(17) . . ?
N3 C27 C28 115.51(16) . . ?
C32 C28 C29 117.1(2) . . ?
C32 C28 C27 118.04(18) . . ?
C29 C28 C27 124.80(18) . . ?
C31 C29 C28 119.17(19) . . ?
N4 C30 C32 124.5(2) . . ?
C31 N4 C30 115.8(2) . . ?
C28 C32 C30 118.9(2) . . ?
N4 C31 C29 124.5(2) . . ?
C54 O50 C51 107.3(4) . . ?
C52 C51 O50 105.4(5) . . ?
C51 C52 C53 109.0(5) . . ?
C52 C53 C54 100.0(5) . . ?
O50 C54 C53 103.9(5) . . ?
C61 O60 C64 113.9(11) . . ?
O60 C61 C62 102.8(9) . . ?
C63 C62 C61 107.3(10) . . ?
C62 C63 C64 101.9(10) . . ?
O60 C64 C63 109.5(13) . . ?
O70 C74 C73 98.3(7) . . ?
C72 C73 C74 104.0(8) . . ?
C73 C72 C71 102.5(9) . . ?
C71 O70 C74 88.3(9) . . ?
O70 C71 C72 105.8(11) . . ?

loop_
_geom_bond_atom_site_label_1
_geom_bond_atom_site_label_2
_geom_bond_distance
_geom_bond_site_symmetry_2
_geom_bond_publ_flag
C5 N1 1.344(3) . ?
C5 C1 1.376(3) . ?
C1 C2 1.386(3) . ?
C2 C3 1.378(3) . ?
C2 C6 1.496(3) . ?
C3 C4 1.387(3) . ?
C4 N1 1.328(3) . ?
C6 O1 1.223(2) . ?
C6 N2 1.348(2) . ?
N2 C7 1.421(2) . ?
C7 C16 1.378(3) . ?
C7 C8 1.413(3) . ?
C8 C9 1.349(3) . ?
C9 C10 1.415(3) . ?
C10 C11 1.414(3) . ?
C10 C15 1.424(3) . ?
C11 C12 1.362(3) . ?
C12 C13 1.400(3) . ?
C13 C14 1.368(3) . ?
C14 C15 1.416(3) . ?
C15 C16 1.425(3) . ?
C16 C17 1.504(3) . ?
C17 C26 1.371(3) . ?
C17 C18 1.431(3) . ?
C18 C19 1.414(3) . ?
C18 C23 1.425(3) . ?
C19 C20 1.356(3) . ?
C20 C21 1.399(3) . ?
C21 C22 1.363(3) . ?
C22 C23 1.412(3) . ?
C23 C24 1.416(3) . ?
C24 C25 1.351(3) . ?
C25 C26 1.414(3) . ?
C26 N3 1.434(3) . ?
N3 C27 1.348(2) . ?
C27 O2 1.229(2) . ?
C27 C28 1.491(3) . ?
C28 C32 1.375(3) . ?
C28 C29 1.378(3) . ?
C29 C31 1.378(3) . ?
C30 N4 1.323(3) . ?
C30 C32 1.380(3) . ?
N4 C31 1.316(3) . ?
O50 C54 1.338(7) . ?
O50 C51 1.414(7) . ?
C51 C52 1.403(8) . ?
C52 C53 1.472(8) . ?
C53 C54 1.557(8) . ?
O60 C61 1.376(14) . ?
O60 C64 1.409(16) . ?
C61 C62 1.626(14) . ?
C62 C63 1.497(15) . ?
C63 C64 1.509(17) . ?
C74 O70 1.524(13) . ?
C74 C73 1.626(13) . ?
C73 C72 1.334(13) . ?
C72 C71 1.461(14) . ?
O70 C71 1.423(13) . ?

loop_
_geom_hbond_atom_site_label_D
_geom_hbond_atom_site_label_H
_geom_hbond_atom_site_label_A
_geom_hbond_distance_DH
_geom_hbond_distance_HA
_geom_hbond_distance_DA
_geom_hbond_angle_DHA
_geom_hbond_site_symmetry_A
N2 H2A O2 0.88 2.11 2.893(2) 147.3 .
N3 H3B N1 0.88 2.19 3.008(2) 154.5 2_655
